data_4114914
loop_
_publ_author_name
'Xiqu Wang'
'Lumei Liu'
'Allan J. Jacobson'

_publ_contact_author_address
;
Department of Chemistry    
University of Houston,
Houston, TX 77204-5003
;
_publ_contact_author_email ' ajjcob@uh.edu '
_publ_contact_author_fax ' 713 743 2787 '
_publ_contact_author_name
;
Prof. Allan J. Jacobson
;
_publ_contact_author_phone ' 713 743 2785 '
_publ_section_title
;
 Open-Framework and Microporous Vanadium Silicates
;
_journal_name_full 'Journal of the American Chemical Society'
_journal_page_first 7812
_journal_page_last 7820
_journal_paper_doi 10.1021/ja020354l
_journal_volume 124
_journal_year 2002
_chemical_formula_sum 'Cs1.33 H4.8 K0.67 O13.4 Si4 V'
_chemical_formula_weight 585.82
_chemical_name_systematic
;
 ?
;
_space_group_IT_number 159
_symmetry_cell_setting trigonal
_symmetry_space_group_name_Hall 'P 3 -2c'
_symmetry_space_group_name_H-M 'P 3 1 c'
_atom_sites_solution_hydrogens IGNORED
_atom_sites_solution_primary direct
_atom_sites_solution_secondary difmap
_audit_creation_method SHELXL-97
_cell_angle_alpha 90.00
_cell_angle_beta 90.00
_cell_angle_gamma 120.00
_cell_formula_units_Z 6
_cell_length_a 13.110(15)
_cell_length_b 13.110(15)
_cell_length_c 14.35(2)
_cell_measurement_temperature 293(2)
_cell_volume 2136(5)
_computing_cell_refinement SAINT
_computing_data_collection SMART
_computing_data_reduction SAINT
_computing_structure_refinement 'SHELXL-97 (Sheldrick, 1997)'
_computing_structure_solution SHELXTL
_diffrn_ambient_temperature 293(2)
_diffrn_measured_fraction_theta_full 0.999
_diffrn_measured_fraction_theta_max 0.999
_diffrn_measurement_device_type 'SIEMENS SMART/CCD'
_diffrn_measurement_method 'NARROW FRAME, 0.3w'
_diffrn_radiation_monochromator graphite
_diffrn_radiation_source 'fine-focus sealed tube'
_diffrn_radiation_type MoK\a
_diffrn_radiation_wavelength 0.71073
_diffrn_reflns_av_R_equivalents 0.1074
_diffrn_reflns_av_sigmaI/netI 0.0765
_diffrn_reflns_limit_h_max 13
_diffrn_reflns_limit_h_min -12
_diffrn_reflns_limit_k_max 14
_diffrn_reflns_limit_k_min -10
_diffrn_reflns_limit_l_max 15
_diffrn_reflns_limit_l_min -6
_diffrn_reflns_number 5222
_diffrn_reflns_theta_full 22.47
_diffrn_reflns_theta_max 22.47
_diffrn_reflns_theta_min 1.79
_exptl_absorpt_coefficient_mu 4.650
_exptl_absorpt_correction_T_max 1.0000
_exptl_absorpt_correction_T_min 0.5778
_exptl_absorpt_correction_type 'multi-scan  (SADABS)'
_exptl_crystal_colour BLUE-GREEN
_exptl_crystal_density_diffrn 2.733
_exptl_crystal_description POLYHEDRON
_exptl_crystal_F_000 1662
_exptl_crystal_size_max 0.30
_exptl_crystal_size_mid 0.18
_exptl_crystal_size_min 0.12
_refine_diff_density_max 3.839
_refine_diff_density_min -1.560
_refine_diff_density_rms 0.471
_refine_ls_abs_structure_details 'Flack H D (1983), Acta Cryst. A39, 876-881'
_refine_ls_abs_structure_Flack 0.16(16)
_refine_ls_extinction_expression Fc^*^=kFc[1+0.001xFc^2^\l^3^/sin(2\q)]^-1/4^
_refine_ls_goodness_of_fit_ref 2.424
_refine_ls_hydrogen_treatment NA
_refine_ls_matrix_type full
_refine_ls_number_parameters 119
_refine_ls_number_reflns 1260
_refine_ls_number_restraints 3
_refine_ls_restrained_S_all 2.421
_refine_ls_R_factor_all 0.1788
_refine_ls_R_factor_gt 0.1420
_refine_ls_shift/su_max 2.051
_refine_ls_shift/su_mean 0.017
_refine_ls_structure_factor_coef Fsqd
_refine_ls_weighting_details 'calc w=1/[\s^2^(Fo^2^)+(0.0900P)^2^+0.0000P] where P=(Fo^2^+2Fc^2^)/3'
_refine_ls_weighting_scheme calc
_refine_ls_wR_factor_gt 0.3276
_refine_ls_wR_factor_ref 0.3474
_reflns_number_gt 926
_reflns_number_total 1260
_reflns_threshold_expression >2sigma(I)
_cod_data_source_file ja020354l_05.cif
_cod_data_source_block VSH-6CsK
_cod_original_formula_sum 'H4.80 Cs1.33 K0.67 O13.40 Si4 V'
_cod_database_code 4114914

loop_
_symmetry_equiv_pos_as_xyz
'x, y, z'
'-y, x-y, z'
'-x+y, -x, z'
'y, x, z+1/2'
'x-y, -y, z+1/2'
'-x, -x+y, z+1/2'

loop_
_atom_site_label
_atom_site_type_symbol
_atom_site_fract_x
_atom_site_fract_y
_atom_site_fract_z
_atom_site_U_iso_or_equiv
_atom_site_adp_type
_atom_site_occupancy
_atom_site_symmetry_multiplicity
_atom_site_calc_flag
_atom_site_refinement_flags
Cs1 Cs -0.141(4) 0.429(6) 0.296(3) 0.19(3) Uani 0.167(12) 1 d P
Cs2 Cs 0.3240(7) 1.1617(6) 0.5739(5) 0.060(4) Uani 0.33(2) 1 d P
Cs3 Cs -0.0071(4) 0.4964(5) 0.1995(4) 0.0529(18) Uani 0.833(12) 1 d P
K2 K 0.3240(7) 1.1617(6) 0.5739(5) 0.060(4) Uani 0.67(2) 1 d P
V1A V 0.1464(14) 0.8534(14) 0.6169(12) 0.028(4) Uiso 0.50 1 d PD
V1B V 0.1740(13) 0.8259(13) 0.6436(10) 0.010(3) Uiso 0.50 1 d P
Si1 Si 0.1057(10) 0.6732(10) 0.4515(6) 0.004(3) Uiso 1 1 d .
Si2 Si -0.0053(10) 0.7655(10) 0.3179(7) 0.014(3) Uiso 1 1 d .
Si3 Si 0.3266(9) 0.8945(10) 0.4512(6) 0.002(2) Uiso 1 1 d .
Si4 Si 0.2344(10) 1.0045(10) 0.3186(7) 0.013(3) Uiso 1 1 d .
O1 O 0.074(4) 0.699(3) 0.552(3) 0.051(10) Uiso 1 1 d .
O2 O -0.112(3) 0.776(3) 0.370(2) 0.044(9) Uiso 1 1 d .
O3 O 0.024(3) 0.682(3) 0.373(2) 0.028(8) Uiso 1 1 d .
O4 O 0.457(3) 0.9140(19) 0.4504(16) 0.008(5) Uiso 1 1 d .
O5 O 0.319(3) 0.978(3) 0.378(2) 0.024(8) Uiso 1 1 d .
O6 O 0.083(5) 0.915(5) 0.558(4) 0.025(14) Uiso 0.50 1 d PD
O7 O 0.299(3) 0.920(4) 0.551(3) 0.051(10) Uiso 1 1 d .
O8 O 0.237(2) 0.762(2) 0.4169(15) 0.007(6) Uiso 1 1 d .
O9 O 0.277(3) 1.029(3) 0.216(2) 0.035(9) Uiso 1 1 d .
O10 O -0.034(3) 0.719(3) 0.218(2) 0.044(10) Uiso 1 1 d .
O11 O 0.109(3) 0.889(3) 0.331(2) 0.038(9) Uiso 1 1 d .
O12 O 0.245(6) 0.761(6) 0.690(4) 0.032(15) Uiso 0.50 1 d P
OW1 O 0.0000 1.0000 0.444(5) 0.058(11) Uiso 1 3 d S
OW2 O 0.549(8) 1.272(8) 0.741(6) 0.058(11) Uiso 0.45(8) 1 d P
OW3 O 0.514(6) 1.283(7) 0.450(5) 0.058(11) Uiso 0.50(5) 1 d P
OW4 O 0.603(7) 1.412(7) 0.538(6) 0.058(11) Uiso 0.50(5) 1 d P
OW5 O 0.0000 1.0000 0.658(15) 0.058(11) Uiso 0.33(12) 3 d SP

loop_
_atom_site_aniso_label
_atom_site_aniso_U_11
_atom_site_aniso_U_22
_atom_site_aniso_U_33
_atom_site_aniso_U_23
_atom_site_aniso_U_13
_atom_site_aniso_U_12
Cs1 0.09(3) 0.32(7) 0.10(3) 0.00(3) 0.04(2) 0.05(3)
Cs2 0.124(8) 0.049(6) 0.033(4) 0.006(3) 0.010(4) 0.062(6)
Cs3 0.075(3) 0.032(3) 0.065(3) -0.0146(19) -0.030(2) 0.037(2)
K2 0.124(8) 0.049(6) 0.033(4) 0.006(3) 0.010(4) 0.062(6)

loop_
_atom_type_symbol
_atom_type_description
_atom_type_scat_dispersion_real
_atom_type_scat_dispersion_imag
_atom_type_scat_source
O O 0.0106 0.0060 'International Tables Vol C Tables 4.2.6.8 and 6.1.1.4'
Si Si 0.0817 0.0704 'International Tables Vol C Tables 4.2.6.8 and 6.1.1.4'
Cs Cs -0.3680 2.1192 'International Tables Vol C Tables 4.2.6.8 and 6.1.1.4'
K K 0.2009 0.2494 'International Tables Vol C Tables 4.2.6.8 and 6.1.1.4'
V V 0.3005 0.5294 'International Tables Vol C Tables 4.2.6.8 and 6.1.1.4'
H H 0.0000 0.0000 'International Tables Vol C Tables 4.2.6.8 and 6.1.1.4'

loop_
_geom_angle_atom_site_label_1
_geom_angle_atom_site_label_2
_geom_angle_atom_site_label_3
_geom_angle
_geom_angle_site_symmetry_1
_geom_angle_site_symmetry_3
Cs3 Cs1 O12 86(2) . 4_454
Cs3 Cs1 O12 86(2) . 6_554
O12 Cs1 O12 87(3) 4_454 6_554
Cs3 Cs1 OW3 144(3) . 3_465
O12 Cs1 OW3 130(3) 4_454 3_465
O12 Cs1 OW3 88(3) 6_554 3_465
Cs3 Cs1 O3 78.0(18) . .
O12 Cs1 O3 163(2) 4_454 .
O12 Cs1 O3 89(3) 6_554 .
OW3 Cs1 O3 66(2) 3_465 .
Cs3 Cs1 O5 79.4(18) . 2_665
O12 Cs1 O5 89(3) 4_454 2_665
O12 Cs1 O5 166(2) 6_554 2_665
OW3 Cs1 O5 105(2) 3_465 2_665
O3 Cs1 O5 91.2(16) . 2_665
Cs3 Cs1 OW3 147(3) . 2_665
O12 Cs1 OW3 80(2) 4_454 2_665
O12 Cs1 OW3 122(3) 6_554 2_665
OW3 Cs1 OW3 61(3) 3_465 2_665
O3 Cs1 OW3 115(2) . 2_665
O5 Cs1 OW3 70.7(19) 2_665 2_665
Cs3 Cs1 O4 82.9(15) . 2_665
O12 Cs1 O4 135(3) 4_454 2_665
O12 Cs1 O4 135(3) 6_554 2_665
OW3 Cs1 O4 76(2) 3_465 2_665
O3 Cs1 O4 46.7(10) . 2_665
O5 Cs1 O4 46.0(11) 2_665 2_665
OW3 Cs1 O4 86.1(19) 2_665 2_665
Cs3 Cs1 O10 61.7(17) . .
O12 Cs1 O10 124(2) 4_454 .
O12 Cs1 O10 50.5(19) 6_554 .
OW3 Cs1 O10 87(2) 3_465 .
O3 Cs1 O10 43.2(12) . .
O5 Cs1 O10 122.8(16) 2_665 .
OW3 Cs1 O10 148(2) 2_665 .
O4 Cs1 O10 86.8(15) 2_665 .
Cs3 Cs1 OW4 142(2) . 3_465
O12 Cs1 OW4 120(3) 4_454 3_465
O12 Cs1 OW4 121(2) 6_554 3_465
OW3 Cs1 OW4 34(2) 3_465 3_465
O3 Cs1 OW4 76.4(18) . 3_465
O5 Cs1 OW4 73.0(17) 2_665 3_465
OW3 Cs1 OW4 39(2) 2_665 3_465
O4 Cs1 OW4 58.6(16) 2_665 3_465
O10 Cs1 OW4 113(2) . 3_465
Cs3 Cs1 O9 61.3(16) . 2_665
O12 Cs1 O9 50.6(18) 4_454 2_665
O12 Cs1 O9 125(2) 6_554 2_665
OW3 Cs1 O9 144(3) 3_465 2_665
O3 Cs1 O9 121.8(16) . 2_665
O5 Cs1 O9 44.4(12) 2_665 2_665
OW3 Cs1 O9 87(2) 2_665 2_665
O4 Cs1 O9 86.5(15) 2_665 2_665
O10 Cs1 O9 123.1(14) . 2_665
OW4 Cs1 O9 111(2) 3_465 2_665
Cs3 Cs1 Cs1 130(3) . 2_565
O12 Cs1 Cs1 88.4(17) 4_454 2_565
O12 Cs1 Cs1 43.2(19) 6_554 2_565
OW3 Cs1 Cs1 56(2) 3_465 2_565
O3 Cs1 Cs1 99(3) . 2_565
O5 Cs1 Cs1 150.6(18) 2_665 2_565
OW3 Cs1 Cs1 80.0(16) 2_665 2_565
O4 Cs1 Cs1 130.9(19) 2_665 2_565
O10 Cs1 Cs1 82(2) . 2_565
OW4 Cs1 Cs1 82.7(15) 3_465 2_565
O9 Cs1 Cs1 139(2) 2_665 2_565
OW3 Cs2 O1 83.2(17) . 2_675
OW3 Cs2 O9 137.3(18) . 5_675
O1 Cs2 O9 135.3(11) 2_675 5_675
OW3 Cs2 O7 97.1(18) . .
O1 Cs2 O7 163.8(11) 2_675 .
O9 Cs2 O7 51.8(10) 5_675 .
OW3 Cs2 O10 124.4(17) . 5_675
O1 Cs2 O10 51.4(10) 2_675 5_675
O9 Cs2 O10 84.8(9) 5_675 5_675
O7 Cs2 O10 135.7(11) . 5_675
OW3 Cs2 O2 71.7(16) . 2_675
O1 Cs2 O2 82.3(9) 2_675 2_675
O9 Cs2 O2 122.3(10) 5_675 2_675
O7 Cs2 O2 82.4(9) . 2_675
O10 Cs2 O2 121.9(10) 5_675 2_675
OW3 Cs2 O6 122.9(19) . 2_675
O1 Cs2 O6 53.2(10) 2_675 2_675
O9 Cs2 O6 98.7(13) 5_675 2_675
O7 Cs2 O6 115.3(10) . 2_675
O10 Cs2 O6 56.8(10) 5_675 2_675
O2 Cs2 O6 68.1(11) 2_675 2_675
OW3 Cs2 O6 132(2) . .
O1 Cs2 O6 115.5(10) 2_675 .
O9 Cs2 O6 56.8(9) 5_675 .
O7 Cs2 O6 53.0(10) . .
O10 Cs2 O6 99.0(13) 5_675 .
O2 Cs2 O6 68.2(11) 2_675 .
O6 Cs2 O6 62.6(13) 2_675 .
OW3 Cs2 OW4 42(2) . 2_775
O1 Cs2 OW4 117.7(15) 2_675 2_775
O9 Cs2 OW4 95.4(15) 5_675 2_775
O7 Cs2 OW4 70.7(16) . 2_775
O10 Cs2 OW4 129.4(16) 5_675 2_775
O2 Cs2 OW4 100.6(16) 2_675 2_775
O6 Cs2 OW4 165.2(19) 2_675 2_775
O6 Cs2 OW4 123.2(17) . 2_775
OW3 Cs2 OW2 83(2) . .
O1 Cs2 OW2 98.4(16) 2_675 .
O9 Cs2 OW2 74.8(15) 5_675 .
O7 Cs2 OW2 97.7(16) . .
O10 Cs2 OW2 75.5(15) 5_675 .
O2 Cs2 OW2 154.4(16) 2_675 .
O6 Cs2 OW2 132.3(15) 2_675 .
O6 Cs2 OW2 131.6(15) . .
OW4 Cs2 OW2 56.2(18) 2_775 .
OW3 Cs2 OW4 34(2) . .
O1 Cs2 OW4 70.0(15) 2_675 .
O9 Cs2 OW4 129.5(15) 5_675 .
O7 Cs2 OW4 118.5(15) . .
O10 Cs2 OW4 94.3(15) 5_675 .
O2 Cs2 OW4 100.9(15) 2_675 .
O6 Cs2 OW4 122.8(16) 2_675 .
O6 Cs2 OW4 165.9(18) . .
OW4 Cs2 OW4 48(3) 2_775 .
OW2 Cs2 OW4 56.4(18) . .
OW3 Cs2 V1A 129.7(16) . .
O1 Cs2 V1A 140.1(8) 2_675 .
O9 Cs2 V1A 34.6(7) 5_675 .
O7 Cs2 V1A 33.6(8) . .
O10 Cs2 V1A 105.6(8) 5_675 .
O2 Cs2 V1A 87.7(7) 2_675 .
O6 Cs2 V1A 87.2(9) 2_675 .
O6 Cs2 V1A 27.4(4) . .
OW4 Cs2 V1A 102.1(14) 2_775 .
OW2 Cs2 V1A 106.6(14) . .
OW4 Cs2 V1A 149.9(13) . .
Cs1 Cs3 O1 106.4(19) . 6_554
Cs1 Cs3 O7 105.0(18) . 4_454
O1 Cs3 O7 86.2(11) 6_554 4_454
Cs1 Cs3 O10 83(2) . .
O1 Cs3 O10 49.7(10) 6_554 .
O7 Cs3 O10 134.9(11) 4_454 .
Cs1 Cs3 O9 84(2) . 2_665
O1 Cs3 O9 135.6(10) 6_554 2_665
O7 Cs3 O9 49.8(9) 4_454 2_665
O10 Cs3 O9 166.3(9) . 2_665
Cs1 Cs3 O12 54(2) . 4_454
O1 Cs3 O12 98.7(14) 6_554 4_454
O7 Cs3 O12 50.9(13) 4_454 4_454
O10 Cs3 O12 118.4(13) . 4_454
O9 Cs3 O12 51.9(12) 2_665 4_454
Cs1 Cs3 OW4 176(2) . 5_674
O1 Cs3 OW4 72.6(16) 6_554 5_674
O7 Cs3 OW4 71.1(16) 4_454 5_674
O10 Cs3 OW4 99.2(17) . 5_674
O9 Cs3 OW4 94.5(16) 2_665 5_674
O12 Cs3 OW4 121.9(18) 4_454 5_674
Cs1 Cs3 O12 54(2) . 6_554
O1 Cs3 O12 52.0(13) 6_554 6_554
O7 Cs3 O12 97.3(13) 4_454 6_554
O10 Cs3 O12 50.9(12) . 6_554
O9 Cs3 O12 119.4(12) 2_665 6_554
O12 Cs3 O12 68(2) 4_454 6_554
OW4 Cs3 O12 124.3(18) 5_674 6_554
Cs1 Cs3 O3 65.3(19) . .
O1 Cs3 O3 94.4(9) 6_554 .
O7 Cs3 O3 170.0(9) 4_454 .
O10 Cs3 O3 44.6(8) . .
O9 Cs3 O3 127.8(9) 2_665 .
O12 Cs3 O3 119.3(12) 4_454 .
OW4 Cs3 O3 118.6(16) 5_674 .
O12 Cs3 O3 75.4(12) 6_554 .
Cs1 Cs3 O5 64.2(19) . 2_665
O1 Cs3 O5 170.5(9) 6_554 2_665
O7 Cs3 O5 95.4(9) 4_454 2_665
O10 Cs3 O5 126.4(9) . 2_665
O9 Cs3 O5 45.7(8) 2_665 2_665
O12 Cs3 O5 75.4(12) 4_454 2_665
OW4 Cs3 O5 116.7(16) 5_674 2_665
O12 Cs3 O5 118.5(12) 6_554 2_665
O3 Cs3 O5 82.5(8) . 2_665
Cs1 Cs3 OW2 125(2) . 4_454
O1 Cs3 OW2 125.1(16) 6_554 4_454
O7 Cs3 OW2 98.0(17) 4_454 4_454
O10 Cs3 OW2 114.0(17) . 4_454
O9 Cs3 OW2 74.2(17) 2_665 4_454
O12 Cs3 OW2 126(2) 4_454 4_454
OW4 Cs3 OW2 57.9(18) 5_674 4_454
O12 Cs3 OW2 164.1(17) 6_554 4_454
O3 Cs3 OW2 89.8(16) . 4_454
O5 Cs3 OW2 64.0(15) 2_665 4_454
Cs1 Cs3 OW2 124.9(19) . 5_674
O1 Cs3 OW2 96.3(17) 6_554 5_674
O7 Cs3 OW2 126.4(16) 4_454 5_674
O10 Cs3 OW2 75.0(17) . 5_674
O9 Cs3 OW2 113.4(16) 2_665 5_674
O12 Cs3 OW2 164.4(17) 4_454 5_674
OW4 Cs3 OW2 59.1(18) 5_674 5_674
O12 Cs3 OW2 126(2) 6_554 5_674
O3 Cs3 OW2 63.5(14) . 5_674
O5 Cs3 OW2 90.2(15) 2_665 5_674
OW2 Cs3 OW2 39(3) 4_454 5_674
V1B V1A O6 179(3) . .
V1B V1A O7 80(2) . .
O6 V1A O7 101(3) . .
V1B V1A O1 81(2) . .
O6 V1A O1 99(3) . .
O7 V1A O1 95.0(18) . .
V1B V1A O10 71(2) . 6
O6 V1A O10 108(3) . 6
O7 V1A O10 151(2) . 6
O1 V1A O10 81.5(17) . 6
V1B V1A O9 73(2) . 5_675
O6 V1A O9 107(3) . 5_675
O7 V1A O9 82.3(16) . 5_675
O1 V1A O9 154(2) . 5_675
O10 V1A O9 88.9(15) 6 5_675
V1B V1A O12 6(2) . .
O6 V1A O12 175(3) . .
O7 V1A O12 76(2) . .
O1 V1A O12 78(2) . .
O10 V1A O12 76.0(19) 6 .
O9 V1A O12 76.6(19) 5_675 .
V1B V1A Cs2 116.4(19) . .
O6 V1A Cs2 64(2) . .
O7 V1A Cs2 58.4(12) . .
O1 V1A Cs2 141.3(13) . .
O10 V1A Cs2 135.6(13) 6 .
O9 V1A Cs2 56.7(10) 5_675 .
O12 V1A Cs2 115.9(17) . .
V1B V1A Cs2 116.6(19) . 3_465
O6 V1A Cs2 63(2) . 3_465
O7 V1A Cs2 140.4(13) . 3_465
O1 V1A Cs2 56.3(12) . 3_465
O10 V1A Cs2 58.7(11) 6 3_465
O9 V1A Cs2 135.7(12) 5_675 3_465
O12 V1A Cs2 117.7(17) . 3_465
Cs2 V1A Cs2 126.4(6) . 3_465
V1B V1A K2 116.6(19) . 3_465
O6 V1A K2 63(2) . 3_465
O7 V1A K2 140.4(13) . 3_465
O1 V1A K2 56.3(12) . 3_465
O10 V1A K2 58.7(11) 6 3_465
O9 V1A K2 135.7(12) 5_675 3_465
O12 V1A K2 117.7(17) . 3_465
Cs2 V1A K2 126.4(6) . 3_465
Cs2 V1A K2 0.0(3) 3_465 3_465
V1B V1A Cs3 50.5(17) . 6
O6 V1A Cs3 129(2) . 6
O7 V1A Cs3 114.2(14) . 6
O1 V1A Cs3 44.8(12) . 6
O10 V1A Cs3 45.7(11) 6 6
O9 V1A Cs3 113.4(12) 5_675 6
O12 V1A Cs3 51.1(16) . 6
Cs2 V1A Cs3 166.9(6) . 6
Cs2 V1A Cs3 66.6(3) 3_465 6
K2 V1A Cs3 66.6(3) 3_465 6
V1A V1B O12 172(3) . .
V1A V1B O10 87(2) . 6
O12 V1B O10 99(3) . 6
V1A V1B O9 86(2) . 5_675
O12 V1B O9 99(2) . 5_675
O10 V1B O9 94.4(15) 6 5_675
V1A V1B O7 79(2) . .
O12 V1B O7 95(3) . .
O10 V1B O7 166(2) 6 .
O9 V1B O7 84.1(16) 5_675 .
V1A V1B O1 78(2) . .
O12 V1B O1 98(3) . .
O10 V1B O1 83.4(17) 6 .
O9 V1B O1 163.1(19) 5_675 .
O7 V1B O1 94.0(17) . .
V1A V1B O6 0(2) . .
O12 V1B O6 172(3) . .
O10 V1B O6 87(2) 6 .
O9 V1B O6 85.5(19) 5_675 .
O7 V1B O6 79.1(19) . .
O1 V1B O6 77.6(19) . .
V1A V1B Cs3 120.8(19) . 6
O12 V1B Cs3 60(2) . 6
O10 V1B Cs3 56.1(12) 6 6
O9 V1B Cs3 135.5(12) 5_675 6
O7 V1B Cs3 132.7(13) . 6
O1 V1B Cs3 55.7(11) . 6
O6 V1B Cs3 120.6(16) . 6
V1A V1B Cs3 120.9(19) . 4_565
O12 V1B Cs3 58(2) . 4_565
O10 V1B Cs3 133.7(13) 6 4_565
O9 V1B Cs3 56.7(11) 5_675 4_565
O7 V1B Cs3 56.1(11) . 4_565
O1 V1B Cs3 134.7(13) . 4_565
O6 V1B Cs3 121.2(16) . 4_565
Cs3 V1B Cs3 117.7(4) 6 4_565
V1A V1B Cs1 149(2) . 4_565
O12 V1B Cs1 33(2) . 4_565
O10 V1B Cs1 107.5(15) 6 4_565
O9 V1B Cs1 66.9(13) 5_675 4_565
O7 V1B Cs1 84.8(14) . 4_565
O1 V1B Cs1 129.8(15) . 4_565
O6 V1B Cs1 149.3(18) . 4_565
Cs3 V1B Cs1 89.4(7) 6 4_565
Cs3 V1B Cs1 31.5(7) 4_565 4_565
V1A V1B Cs1 149(2) . 6
O12 V1B Cs1 35(2) . 6
O10 V1B Cs1 65.4(14) 6 6
O9 V1B Cs1 109.6(14) 5_675 6
O7 V1B Cs1 128.3(15) . 6
O1 V1B Cs1 84.8(13) . 6
O6 V1B Cs1 148.7(18) . 6
Cs3 V1B Cs1 31.4(7) 6 6
Cs3 V1B Cs1 89.4(7) 4_565 6
Cs1 V1B Cs1 59.0(12) 4_565 6
V1A V1B Cs2 54.0(17) . .
O12 V1B Cs2 125(2) . .
O10 V1B Cs2 121.2(13) 6 .
O9 V1B Cs2 47.0(10) 5_675 .
O7 V1B Cs2 48.9(12) . .
O1 V1B Cs2 120.7(12) . .
O6 V1B Cs2 54.3(16) . .
Cs3 V1B Cs2 174.9(5) 6 .
Cs3 V1B Cs2 67.4(3) 4_565 .
Cs1 V1B Cs2 95.7(7) 4_565 .
Cs1 V1B Cs2 153.3(8) 6 .
O1 Si1 O8 115.4(18) . .
O1 Si1 O4 108.8(17) . 2_665
O8 Si1 O4 108.5(13) . 2_665
O1 Si1 O3 111(2) . .
O8 Si1 O3 104.1(15) . .
O4 Si1 O3 108.3(14) 2_665 .
O1 Si1 Cs1 119.7(17) . .
O8 Si1 Cs1 124.5(10) . .
O4 Si1 Cs1 59.6(14) 2_665 .
O3 Si1 Cs1 49.2(16) . .
O1 Si1 Cs2 42.3(15) . 3_465
O8 Si1 Cs2 140.2(10) . 3_465
O4 Si1 Cs2 110.3(9) 2_665 3_465
O3 Si1 Cs2 71.3(11) . 3_465
Cs1 Si1 Cs2 83.5(8) . 3_465
O1 Si1 Cs3 43.5(14) . 6
O8 Si1 Cs3 127.3(9) . 6
O4 Si1 Cs3 65.5(9) 2_665 6
O3 Si1 Cs3 128.0(12) . 6
Cs1 Si1 Cs3 98.4(8) . 6
Cs2 Si1 Cs3 64.7(2) 3_465 6
O1 Si1 Cs3 148.7(16) . .
O8 Si1 Cs3 95.1(9) . .
O4 Si1 Cs3 64.6(9) 2_665 .
O3 Si1 Cs3 50.3(11) . .
Cs1 Si1 Cs3 29.4(6) . .
Cs2 Si1 Cs3 108.8(3) 3_465 .
Cs3 Si1 Cs3 122.2(3) 6 .
O10 Si2 O3 107(2) . .
O10 Si2 O11 116.4(19) . .
O3 Si2 O11 102.8(18) . .
O10 Si2 O2 114.1(19) . .
O3 Si2 O2 110.2(18) . .
O11 Si2 O2 105.7(19) . .
O10 Si2 Cs1 65.4(16) . .
O3 Si2 Cs1 50.7(14) . .
O11 Si2 Cs1 147.5(16) . .
O2 Si2 Cs1 101.8(14) . .
O10 Si2 Cs3 48.8(15) . .
O3 Si2 Cs3 58.2(11) . .
O11 Si2 Cs3 123.7(14) . .
O2 Si2 Cs3 130.4(13) . .
Cs1 Si2 Cs3 30.7(6) . .
O10 Si2 Cs2 43.0(14) . 5_674
O3 Si2 Cs2 108.5(12) . 5_674
O11 Si2 Cs2 74.6(12) . 5_674
O2 Si2 Cs2 140.0(13) . 5_674
Cs1 Si2 Cs2 94.9(6) . 5_674
Cs3 Si2 Cs2 65.7(2) . 5_674
O10 Si2 Cs2 137.7(15) . 3_465
O3 Si2 Cs2 66.7(12) . 3_465
O11 Si2 Cs2 105.6(12) . 3_465
O2 Si2 Cs2 44.8(12) . 3_465
Cs1 Si2 Cs2 82.4(7) . 3_465
Cs3 Si2 Cs2 110.9(3) . 3_465
Cs2 Si2 Cs2 175.1(4) 5_674 3_465
O7 Si3 O5 112(2) . .
O7 Si3 O4 108.7(17) . .
O5 Si3 O4 108.7(14) . .
O7 Si3 O8 112.8(18) . .
O5 Si3 O8 106.2(15) . .
O4 Si3 O8 108.6(13) . .
O7 Si3 Cs1 122.1(18) . 3_565
O5 Si3 Cs1 49.1(15) . 3_565
O4 Si3 Cs1 59.8(13) . 3_565
O8 Si3 Cs1 124.8(10) . 3_565
O7 Si3 Cs2 44.9(16) . .
O5 Si3 Cs2 69.3(11) . .
O4 Si3 Cs2 110.2(9) . .
O8 Si3 Cs2 140.2(10) . .
Cs1 Si3 Cs2 83.4(8) 3_565 .
O7 Si3 Cs3 43.4(14) . 4_565
O5 Si3 Cs3 126.1(12) . 4_565
O4 Si3 Cs3 65.3(9) . 4_565
O8 Si3 Cs3 126.9(9) . 4_565
Cs1 Si3 Cs3 98.4(8) 3_565 4_565
Cs2 Si3 Cs3 64.64(19) . 4_565
O7 Si3 Cs3 151.3(17) . 3_565
O5 Si3 Cs3 51.7(11) . 3_565
O4 Si3 Cs3 64.7(9) . 3_565
O8 Si3 Cs3 95.4(9) . 3_565
Cs1 Si3 Cs3 29.4(6) 3_565 3_565
Cs2 Si3 Cs3 109.0(3) . 3_565
Cs3 Si3 Cs3 122.1(3) 4_565 3_565
O9 Si4 O5 109.8(19) . .
O9 Si4 O11 113.5(18) . .
O5 Si4 O11 103.7(17) . .
O9 Si4 O2 114.7(18) . 2_675
O5 Si4 O2 108.5(17) . 2_675
O11 Si4 O2 106.0(19) . 2_675
O9 Si4 Cs1 67.4(15) . 3_565
O5 Si4 Cs1 51.4(14) . 3_565
O11 Si4 Cs1 148.1(16) . 3_565
O2 Si4 Cs1 101.6(14) 2_675 3_565
O9 Si4 Cs3 49.7(14) . 3_565
O5 Si4 Cs3 60.1(11) . 3_565
O11 Si4 Cs3 123.8(13) . 3_565
O2 Si4 Cs3 130.1(13) 2_675 3_565
Cs1 Si4 Cs3 30.8(7) 3_565 3_565
O9 Si4 Cs2 40.5(12) . 5_674
O5 Si4 Cs2 110.8(11) . 5_674
O11 Si4 Cs2 74.5(12) . 5_674
O2 Si4 Cs2 139.3(13) 2_675 5_674
Cs1 Si4 Cs2 94.8(7) 3_565 5_674
Cs3 Si4 Cs2 65.5(2) 3_565 5_674
O9 Si4 Cs2 140.0(13) . .
O5 Si4 Cs2 64.5(11) . .
O11 Si4 Cs2 106.0(12) . .
O2 Si4 Cs2 45.2(12) 2_675 .
Cs1 Si4 Cs2 82.4(7) 3_565 .
Cs3 Si4 Cs2 111.0(3) 3_565 .
Cs2 Si4 Cs2 175.3(4) 5_674 .
Si1 O1 V1A 127(2) . .
Si1 O1 V1B 130(2) . .
V1A O1 V1B 21.2(7) . .
Si1 O1 K2 117(2) . 3_465
V1A O1 K2 90.0(14) . 3_465
V1B O1 K2 103.5(15) . 3_465
Si1 O1 Cs2 117(2) . 3_465
V1A O1 Cs2 90.0(14) . 3_465
V1B O1 Cs2 103.5(15) . 3_465
K2 O1 Cs2 0.000(1) 3_465 3_465
Si1 O1 Cs3 116.0(18) . 6
V1A O1 Cs3 108.3(16) . 6
V1B O1 Cs3 91.9(14) . 6
K2 O1 Cs3 89.7(10) 3_465 6
Cs2 O1 Cs3 89.7(10) 3_465 6
Si2 O2 Si4 126(2) . 3_465
Si2 O2 Cs2 113.5(16) . 3_465
Si4 O2 Cs2 112.7(16) 3_465 3_465
Si2 O2 K2 113.5(16) . 3_465
Si4 O2 K2 112.7(16) 3_465 3_465
Cs2 O2 K2 0.0(6) 3_465 3_465
Si2 O3 Si1 145(2) . .
Si2 O3 Cs1 106.8(19) . .
Si1 O3 Cs1 107.9(19) . .
Si2 O3 Cs3 98.8(13) . .
Si1 O3 Cs3 108.2(14) . .
Cs1 O3 Cs3 36.8(8) . .
Si2 O3 Cs2 91.1(13) . 3_465
Si1 O3 Cs2 84.8(12) . 3_465
Cs1 O3 Cs2 98.8(11) . 3_465
Cs3 O3 Cs2 135.5(9) . 3_465
Si3 O4 Si1 163.9(16) . 3_565
Si3 O4 Cs1 96.3(16) . 3_565
Si1 O4 Cs1 96.5(17) 3_565 3_565
Si3 O4 Cs3 91.6(10) . 4_565
Si1 O4 Cs3 91.3(10) 3_565 4_565
Cs1 O4 Cs3 116.6(9) 3_565 4_565
Si3 O4 Cs3 92.8(10) . 3_565
Si1 O4 Cs3 92.7(11) 3_565 3_565
Cs1 O4 Cs3 33.0(7) 3_565 3_565
Cs3 O4 Cs3 149.6(6) 4_565 3_565
Si3 O5 Si4 145(2) . .
Si3 O5 Cs1 108.7(19) . 3_565
Si4 O5 Cs1 105.5(18) . 3_565
Si3 O5 Cs3 107.2(13) . 3_565
Si4 O5 Cs3 96.5(13) . 3_565
Cs1 O5 Cs3 36.4(8) 3_565 3_565
Si3 O5 Cs2 87.4(12) . .
Si4 O5 Cs2 93.0(12) . .
Cs1 O5 Cs2 99.9(11) 3_565 .
Cs3 O5 Cs2 136.1(9) 3_565 .
V1A O6 V1B 0.2(9) . .
V1A O6 K2 90(2) . 3_465
V1B O6 K2 89.5(17) . 3_465
V1A O6 Cs2 90(2) . 3_465
V1B O6 Cs2 89.5(17) . 3_465
K2 O6 Cs2 0.0(3) 3_465 3_465
V1A O6 Cs2 89(2) . .
V1B O6 Cs2 88.8(16) . .
K2 O6 Cs2 171(2) 3_465 .
Cs2 O6 Cs2 171(2) 3_465 .
Si3 O7 V1A 130(2) . .
Si3 O7 V1B 134(2) . .
V1A O7 V1B 21.4(7) . .
Si3 O7 Cs2 114(2) . .
V1A O7 Cs2 88.1(15) . .
V1B O7 Cs2 101.6(15) . .
Si3 O7 Cs3 116.6(19) . 4_565
V1A O7 Cs3 108.2(16) . 4_565
V1B O7 Cs3 92.0(14) . 4_565
Cs2 O7 Cs3 88.0(10) . 4_565
Si1 O8 Si3 129.1(16) . .
Si4 O9 V1B 131(2) . 5_674
Si4 O9 V1A 135(2) . 5_674
V1B O9 V1A 21.2(6) 5_674 5_674
Si4 O9 Cs2 119.8(16) . 5_674
V1B O9 Cs2 104.5(14) 5_674 5_674
V1A O9 Cs2 88.7(13) 5_674 5_674
Si4 O9 K2 119.8(16) . 5_674
V1B O9 K2 104.5(14) 5_674 5_674
V1A O9 K2 88.7(13) 5_674 5_674
Cs2 O9 K2 0.0(3) 5_674 5_674
Si4 O9 Cs3 108.0(17) . 3_565
V1B O9 Cs3 92.1(13) 5_674 3_565
V1A O9 Cs3 105.9(14) 5_674 3_565
Cs2 O9 Cs3 88.6(9) 5_674 3_565
K2 O9 Cs3 88.6(9) 5_674 3_565
Si4 O9 Cs1 88.8(17) . 3_565
V1B O9 Cs1 82.9(14) 5_674 3_565
V1A O9 Cs1 103.4(15) 5_674 3_565
Cs2 O9 Cs1 123.7(14) 5_674 3_565
K2 O9 Cs1 123.7(14) 5_674 3_565
Cs3 O9 Cs1 35.1(9) 3_565 3_565
Si2 O10 V1B 134(2) . 6_554
Si2 O10 V1A 137(2) . 6_554
V1B O10 V1A 21.3(7) 6_554 6_554
Si2 O10 K2 117.0(18) . 5_674
V1B O10 K2 102.9(15) 6_554 5_674
V1A O10 K2 86.9(13) 6_554 5_674
Si2 O10 Cs2 117.0(18) . 5_674
V1B O10 Cs2 102.9(15) 6_554 5_674
V1A O10 Cs2 86.9(13) 6_554 5_674
K2 O10 Cs2 0.00(19) 5_674 5_674
Si2 O10 Cs3 109.6(18) . .
V1B O10 Cs3 93.2(14) 6_554 .
V1A O10 Cs3 106.6(15) 6_554 .
K2 O10 Cs3 87.8(10) 5_674 .
Cs2 O10 Cs3 87.8(10) 5_674 .
Si2 O10 Cs1 91.3(18) . .
V1B O10 Cs1 84.8(15) 6_554 .
V1A O10 Cs1 105.3(17) 6_554 .
K2 O10 Cs1 123.3(14) 5_674 .
Cs2 O10 Cs1 123.3(14) 5_674 .
Cs3 O10 Cs1 35.5(9) . .
Si2 O11 Si4 164(2) . .
V1B O12 V1A 2.5(9) . .
V1B O12 Cs1 126(3) . 4_565
V1A O12 Cs1 127(3) . 4_565
V1B O12 Cs1 124(3) . 6
V1A O12 Cs1 125(3) . 6
Cs1 O12 Cs1 92(3) 4_565 6
V1B O12 Cs3 96(3) . 4_565
V1A O12 Cs3 96(2) . 4_565
Cs1 O12 Cs3 40.1(13) 4_565 4_565
Cs1 O12 Cs3 132(2) 6 4_565
V1B O12 Cs3 93(3) . 6
V1A O12 Cs3 94(2) . 6
Cs1 O12 Cs3 131(2) 4_565 6
Cs1 O12 Cs3 39.1(13) 6 6
Cs3 O12 Cs3 171(2) 4_565 6
Cs3 OW2 Cs3 152(3) 4_565 5_675
Cs3 OW2 Cs2 76.3(18) 4_565 .
Cs3 OW2 Cs2 75.6(17) 5_675 .
Cs1 OW3 Cs2 139(3) 2_675 .
Cs1 OW3 Cs1 78(3) 2_675 3_565
Cs2 OW3 Cs1 120(3) . 3_565
Cs3 OW4 K2 81.3(18) 5_675 3_575
Cs3 OW4 Cs2 81.3(18) 5_675 3_575
K2 OW4 Cs2 0.0(3) 3_575 3_575
Cs3 OW4 Cs2 78.5(17) 5_675 .
K2 OW4 Cs2 159(3) 3_575 .
Cs2 OW4 Cs2 159(3) 3_575 .
Cs3 OW4 Cs1 126(2) 5_675 2_675
K2 OW4 Cs1 99(2) 3_575 2_675
Cs2 OW4 Cs1 99(2) 3_575 2_675
Cs2 OW4 Cs1 96(2) . 2_675

loop_
_geom_bond_atom_site_label_1
_geom_bond_atom_site_label_2
_geom_bond_distance
_geom_bond_site_symmetry_2
Cs1 Cs3 2.06(4) .
Cs1 O12 2.59(9) 4_454
Cs1 O12 2.65(9) 6_554
Cs1 OW3 2.78(9) 3_465
Cs1 O3 3.12(7) .
Cs1 O5 3.12(7) 2_665
Cs1 OW3 3.19(9) 2_665
Cs1 O4 3.40(5) 2_665
Cs1 O10 3.51(8) .
Cs1 OW4 3.53(9) 3_465
Cs1 O9 3.55(7) 2_665
Cs1 Cs1 3.78(8) 2_565
Cs2 OW3 2.82(8) .
Cs2 O1 2.97(4) 2_675
Cs2 O9 2.98(3) 5_675
Cs2 O7 3.04(4) .
Cs2 O10 3.06(4) 5_675
Cs2 O2 3.14(4) 2_675
Cs2 O6 3.18(6) 2_675
Cs2 O6 3.21(7) .
Cs2 OW4 3.33(8) 2_775
Cs2 OW2 3.50(9) .
Cs2 OW4 3.52(8) .
Cs2 V1A 3.568(19) .
Cs3 O1 3.10(4) 6_554
Cs3 O7 3.11(4) 4_454
Cs3 O10 3.12(4) .
Cs3 O9 3.13(4) 2_665
Cs3 O12 3.18(7) 4_454
Cs3 OW4 3.23(8) 5_674
Cs3 O12 3.25(7) 6_554
Cs3 O3 3.36(3) .
Cs3 O5 3.41(3) 2_665
Cs3 OW2 3.42(9) 4_454
Cs3 OW2 3.48(8) 5_674
V1A V1B 0.733(19) .
V1A O6 1.64(2) .
V1A O7 1.97(4) .
V1A O1 1.98(4) .
V1A O10 2.02(4) 6
V1A O9 2.03(4) 5_675
V1A O12 2.41(6) .
V1A Cs2 3.571(19) 3_465
V1A K2 3.571(19) 3_465
V1A Cs3 4.172(19) 6
V1B O12 1.68(6) .
V1B O10 1.92(4) 6
V1B O9 1.95(3) 5_675
V1B O7 1.98(4) .
V1B O1 2.01(4) .
V1B O6 2.37(3) .
V1B Cs3 3.748(16) 6
V1B Cs3 3.748(16) 4_565
V1B Cs1 3.83(7) 4_565
V1B Cs1 3.84(7) 6
Si1 O1 1.58(4) .
Si1 O8 1.60(3) .
Si1 O4 1.60(3) 2_665
Si1 O3 1.60(3) .
Si1 Cs2 3.944(13) 3_465
Si1 Cs3 4.050(12) 6
Si2 O10 1.53(4) .
Si2 O3 1.55(3) .
Si2 O11 1.58(3) .
Si2 O2 1.65(4) .
Si2 Cs2 3.988(14) 5_674
Si2 Cs2 4.085(14) 3_465
Si3 O7 1.56(4) .
Si3 O5 1.56(3) .
Si3 O4 1.59(3) .
Si3 O8 1.61(3) .
Si3 Cs1 3.91(6) 3_565
Si3 Cs3 4.055(12) 4_565
Si3 Cs3 4.145(12) 3_565
Si4 O9 1.55(4) .
Si4 O5 1.56(3) .
Si4 O11 1.59(3) .
Si4 O2 1.66(4) 2_675
Si4 Cs1 3.85(7) 3_565
Si4 Cs3 3.905(13) 3_565
Si4 Cs2 3.989(14) 5_674
O1 K2 2.97(4) 3_465
O1 Cs2 2.97(4) 3_465
O1 Cs3 3.10(4) 6
O2 Si4 1.66(4) 3_465
O2 Cs2 3.14(4) 3_465
O2 K2 3.14(4) 3_465
O3 Cs2 3.75(3) 3_465
O4 Si1 1.60(3) 3_565
O4 Cs1 3.40(5) 3_565
O4 Cs3 3.69(2) 4_565
O4 Cs3 3.75(2) 3_565
O5 Cs1 3.12(7) 3_565
O5 Cs3 3.41(3) 3_565
O6 K2 3.18(6) 3_465
O6 Cs2 3.18(6) 3_465
O7 Cs3 3.11(4) 4_565
O9 V1B 1.95(3) 5_674
O9 V1A 2.03(4) 5_674
O9 Cs2 2.98(3) 5_674
O9 K2 2.98(3) 5_674
O9 Cs3 3.13(4) 3_565
O9 Cs1 3.55(7) 3_565
O10 V1B 1.92(4) 6_554
O10 V1A 2.02(4) 6_554
O10 K2 3.06(4) 5_674
O10 Cs2 3.06(4) 5_674
O12 Cs1 2.59(9) 4_565
O12 Cs1 2.65(9) 6
O12 Cs3 3.18(7) 4_565
O12 Cs3 3.25(7) 6
OW2 Cs3 3.42(9) 4_565
OW2 Cs3 3.48(8) 5_675
OW3 Cs1 2.78(9) 2_675
OW3 Cs1 3.19(9) 3_565
OW4 Cs3 3.23(8) 5_675
OW4 K2 3.33(8) 3_575
OW4 Cs2 3.33(8) 3_575
OW4 Cs1 3.53(9) 2_675
